data_4302694
loop_
_publ_author_name
'Paul H. Tobash'
'Svilen Bobev'
'Joe D. Thompson'
'John L. Sarrao'

_publ_section_title
;
Magnesium Substitutions in Rare-Earth Metal Germanides with the
Orthorhombic Gd5Si4-type Structure. Synthesis, Crystal Chemistry, and
Magnetic Properties of RE5-xMgxGe4 (RE= Gd-Tm, Lu, and Y)
;
_journal_name_full 'Inorganic Chemistry'
_journal_page_first 6641
_journal_page_last 6651
_journal_paper_doi 10.1021/ic900616c
_journal_volume 48
_journal_year 2009
_chemical_formula_moiety 4(Ge),3.29(Ho),1.71(Mg)
_chemical_formula_sum 'Ge4 Ho3.29 Mg1.71'
_chemical_formula_weight 874.20
_chemical_name_systematic
; 
 ? 
;
_space_group_IT_number 62
_symmetry_cell_setting orthorhombic
_symmetry_space_group_name_Hall '-P 2ac 2n'
_symmetry_space_group_name_H-M 'P n m a'
_atom_sites_solution_primary direct
_atom_sites_solution_secondary difmap
_audit_creation_method SHELXL-97
_cell_angle_alpha 90.00
_cell_angle_beta 90.00
_cell_angle_gamma 90.00
_cell_formula_units_Z 4
_cell_length_a 7.033(4)
_cell_length_b 14.337(9)
_cell_length_c 7.661(5)
_cell_measurement_reflns_used 1010
_cell_measurement_temperature 120(2)
_cell_measurement_theta_max 28.45
_cell_measurement_theta_min 2.84
_cell_volume 772.5(8)
_computing_cell_refinement 'SAINT (Bruker, 2002)'
_computing_data_collection 'SMART (Bruker, 2002)'
_computing_data_reduction SAINT
_computing_molecular_graphics 'XP in SHELXTL'
_computing_publication_material SHELXTL
_computing_structure_refinement SHELXTL
_computing_structure_solution 'SHELXTL (Bruker, 2002)'
_diffrn_ambient_temperature 120(2)
_diffrn_measured_fraction_theta_full 0.999
_diffrn_measured_fraction_theta_max 0.999
_diffrn_measurement_device_type 'Bruker SMART APEX'
_diffrn_measurement_method \w
_diffrn_radiation_monochromator graphite
_diffrn_radiation_source 'fine-focus sealed tube'
_diffrn_radiation_type MoK\a
_diffrn_radiation_wavelength 0.71073
_diffrn_reflns_av_R_equivalents 0.0578
_diffrn_reflns_av_sigmaI/netI 0.0295
_diffrn_reflns_limit_h_max 9
_diffrn_reflns_limit_h_min -9
_diffrn_reflns_limit_k_max 19
_diffrn_reflns_limit_k_min -19
_diffrn_reflns_limit_l_max 10
_diffrn_reflns_limit_l_min -10
_diffrn_reflns_number 9801
_diffrn_reflns_theta_full 28.45
_diffrn_reflns_theta_max 28.45
_diffrn_reflns_theta_min 2.84
_exptl_absorpt_coefficient_mu 48.626
_exptl_absorpt_correction_T_max 0.2382
_exptl_absorpt_correction_T_min 0.0732
_exptl_absorpt_correction_type multi-scan
_exptl_absorpt_process_details 'SADABS (Sheldrick, 2003)'
_exptl_crystal_colour silver
_exptl_crystal_density_diffrn 7.517
_exptl_crystal_density_method 'not measured'
_exptl_crystal_description irregular
_exptl_crystal_F_000 1475
_exptl_crystal_size_max 0.08
_exptl_crystal_size_mid 0.05
_exptl_crystal_size_min 0.03
_refine_diff_density_max 1.352
_refine_diff_density_min -1.462
_refine_diff_density_rms 0.323
_refine_ls_extinction_coef 0.00029(6)
_refine_ls_extinction_expression Fc^*^=kFc[1+0.001xFc^2^\l^3^/sin(2\q)]^-1/4^
_refine_ls_extinction_method SHELXL
_refine_ls_goodness_of_fit_ref 1.070
_refine_ls_matrix_type full
_refine_ls_number_parameters 48
_refine_ls_number_reflns 1010
_refine_ls_number_restraints 0
_refine_ls_restrained_S_all 1.070
_refine_ls_R_factor_all 0.0263
_refine_ls_R_factor_gt 0.0213
_refine_ls_shift/su_max 0.001
_refine_ls_shift/su_mean 0.000
_refine_ls_structure_factor_coef Fsqd
_refine_ls_weighting_details 'calc w=1/[\s^2^(Fo^2^)+(0.0205P)^2^+0.5201P] where P=(Fo^2^+2Fc^2^)/3'
_refine_ls_weighting_scheme calc
_refine_ls_wR_factor_gt 0.0468
_refine_ls_wR_factor_ref 0.0486
_reflns_number_gt 908
_reflns_number_total 1010
_reflns_threshold_expression >2sigma(I)
_cod_data_source_file ic900616c_si_002_07.cif
_cod_data_source_block Ho329
_cod_depositor_comments
;
The following automatic conversions were performed:
'_symmetry_cell_setting' value 'Orthorhombic' changed to 'orthorhombic'
according to '/home/saulius/struct/CIF-dictionaries/cif_core.dic'
dictionary named 'cif_core.dic' version 2.4.1 from 2010-06-29.

Automatic conversion script
Id: cif_fix_enum 1527 2010-12-29 10:47:43Z saulius 
;
_cod_database_code 4302694

loop_
_symmetry_equiv_pos_as_xyz
'x, y, z'
'-x+1/2, -y, z+1/2'
'-x, y+1/2, -z'
'x+1/2, -y+1/2, -z+1/2'
'-x, -y, -z'
'x-1/2, y, -z-1/2'
'x, -y-1/2, z'
'-x-1/2, y-1/2, z-1/2'

loop_
_atom_site_label
_atom_site_type_symbol
_atom_site_fract_x
_atom_site_fract_y
_atom_site_fract_z
_atom_site_U_iso_or_equiv
_atom_site_adp_type
_atom_site_occupancy
_atom_site_symmetry_multiplicity
_atom_site_calc_flag
_atom_site_refinement_flags
_atom_site_disorder_assembly
_atom_site_disorder_group
Ho2 Ho 0.00763(4) 0.094629(19) 0.81714(3) 0.00570(10) Uani 1 1 d . . .
Ho1 Ho 0.17009(5) 0.12650(3) 0.32192(5) 0.00516(15) Uani 0.6440(19) 1 d P . .
Mg* Mg 0.17009(5) 0.12650(3) 0.32192(5) 0.00516(15) Uani 0.3560(19) 1 d P . .
Ge3 Ge 0.16849(9) 0.96320(4) 0.53365(8) 0.00588(15) Uani 1 1 d . . .
Ge1 Ge 0.97419(12) 0.2500 0.09437(12) 0.0074(2) Uani 1 2 d S . .
Ge2 Ge 0.21367(12) 0.2500 0.63832(11) 0.00523(19) Uani 1 2 d S . .
Mg Mg 0.3409(4) 0.2500 -0.0137(4) 0.0082(6) Uani 1 2 d S . .

loop_
_atom_site_aniso_label
_atom_site_aniso_U_11
_atom_site_aniso_U_22
_atom_site_aniso_U_33
_atom_site_aniso_U_23
_atom_site_aniso_U_13
_atom_site_aniso_U_12
Ho2 0.00620(16) 0.00637(16) 0.00452(16) -0.00002(10) 0.00015(10) 0.00039(10)
Ho1 0.0062(2) 0.0057(2) 0.0035(2) -0.00017(14) -0.00001(14) -0.00031(14)
Mg* 0.0062(2) 0.0057(2) 0.0035(2) -0.00017(14) -0.00001(14) -0.00031(14)
Ge3 0.0070(3) 0.0067(3) 0.0040(3) 0.0003(2) -0.0001(2) 0.0008(2)
Ge1 0.0069(4) 0.0080(4) 0.0074(4) 0.000 -0.0015(3) 0.000
Ge2 0.0067(4) 0.0047(4) 0.0043(4) 0.000 0.0001(3) 0.000
Mg 0.0053(14) 0.0104(15) 0.0091(14) 0.000 -0.0003(11) 0.000

loop_
_atom_type_symbol
_atom_type_description
_atom_type_scat_dispersion_real
_atom_type_scat_dispersion_imag
_atom_type_scat_source
Mg Mg 0.0486 0.0363 'International Tables Vol C Tables 4.2.6.8 and 6.1.1.4'
Ge Ge 0.1547 1.8001 'International Tables Vol C Tables 4.2.6.8 and 6.1.1.4'
Ho Ho -0.2175 4.6783 'International Tables Vol C Tables 4.2.6.8 and 6.1.1.4'

loop_
_geom_angle_atom_site_label_1
_geom_angle_atom_site_label_2
_geom_angle_atom_site_label_3
_geom_angle
_geom_angle_site_symmetry_1
_geom_angle_site_symmetry_3
_geom_angle_publ_flag
Ge3 Ho2 Ge2 95.35(4) 2_565 . ?
Ge3 Ho2 Ge2 131.82(3) 2_565 6_557 ?
Ge2 Ho2 Ge2 80.56(4) . 6_557 ?
Ge3 Ho2 Ge3 136.91(3) 2_565 5_566 ?
Ge2 Ho2 Ge3 89.75(4) . 5_566 ?
Ge2 Ho2 Ge3 91.24(3) 6_557 5_566 ?
Ge3 Ho2 Ge1 82.78(4) 2_565 1_456 ?
Ge2 Ho2 Ge1 79.31(5) . 1_456 ?
Ge2 Ho2 Ge1 49.16(3) 6_557 1_456 ?
Ge3 Ho2 Ge1 139.97(3) 5_566 1_456 ?
Ge3 Ho2 Ge3 86.61(4) 2_565 1_545 ?
Ge2 Ho2 Ge3 87.41(4) . 1_545 ?
Ge2 Ho2 Ge3 140.37(3) 6_557 1_545 ?
Ge3 Ho2 Ge3 50.83(4) 5_566 1_545 ?
Ge1 Ho2 Ge3 162.10(2) 1_456 1_545 ?
Ge3 Ho2 Ge3 101.94(4) 2_565 6_547 ?
Ge2 Ho2 Ge3 161.73(2) . 6_547 ?
Ge2 Ho2 Ge3 83.51(5) 6_557 6_547 ?
Ge3 Ho2 Ge3 81.68(3) 5_566 6_547 ?
Ge1 Ho2 Ge3 96.93(4) 1_456 6_547 ?
Ge3 Ho2 Ge3 99.35(4) 1_545 6_547 ?
Ge3 Ho2 Mg 146.31(5) 2_565 6_556 ?
Ge2 Ho2 Mg 50.99(5) . 6_556 ?
Ge2 Ho2 Mg 51.01(5) 6_557 6_556 ?
Ge3 Ho2 Mg 56.23(5) 5_566 6_556 ?
Ge1 Ho2 Mg 88.37(6) 1_456 6_556 ?
Ge3 Ho2 Mg 92.57(6) 1_545 6_556 ?
Ge3 Ho2 Mg 111.39(6) 6_547 6_556 ?
Ge3 Ho2 Mg 56.54(5) 2_565 1_556 ?
Ge2 Ho2 Mg 50.80(6) . 1_556 ?
Ge2 Ho2 Mg 86.99(6) 6_557 1_556 ?
Ge3 Ho2 Mg 140.27(5) 5_566 1_556 ?
Ge1 Ho2 Mg 48.23(5) 1_456 1_556 ?
Ge3 Ho2 Mg 113.90(6) 1_545 1_556 ?
Ge3 Ho2 Mg 137.24(6) 6_547 1_556 ?
Mg Ho2 Mg 93.84(6) 6_556 1_556 ?
Ge3 Ho2 Mg* 100.91(3) 2_565 5_556 ?
Ge2 Ho2 Mg* 133.99(3) . 5_556 ?
Ge2 Ho2 Mg* 116.33(4) 6_557 5_556 ?
Ge3 Ho2 Mg* 50.091(15) 5_566 5_556 ?
Ge1 Ho2 Mg* 145.03(2) 1_456 5_556 ?
Ge3 Ho2 Mg* 51.46(3) 1_545 5_556 ?
Ge3 Ho2 Mg* 48.14(2) 6_547 5_556 ?
Mg Ho2 Mg* 104.78(5) 6_556 5_556 ?
Mg Ho2 Mg* 156.11(3) 1_556 5_556 ?
Ge3 Ho2 Ho1 100.91(3) 2_565 5_556 ?
Ge2 Ho2 Ho1 133.99(3) . 5_556 ?
Ge2 Ho2 Ho1 116.33(4) 6_557 5_556 ?
Ge3 Ho2 Ho1 50.091(15) 5_566 5_556 ?
Ge1 Ho2 Ho1 145.03(2) 1_456 5_556 ?
Ge3 Ho2 Ho1 51.46(3) 1_545 5_556 ?
Ge3 Ho2 Ho1 48.14(2) 6_547 5_556 ?
Mg Ho2 Ho1 104.78(5) 6_556 5_556 ?
Mg Ho2 Ho1 156.11(3) 1_556 5_556 ?
Mg* Ho2 Ho1 0.000(13) 5_556 5_556 ?
Ge3 Ho2 Ho2 154.538(19) 2_565 6_557 ?
Ge2 Ho2 Ho2 109.66(3) . 6_557 ?
Ge2 Ho2 Ho2 51.87(3) 6_557 6_557 ?
Ge3 Ho2 Ho2 50.774(14) 5_566 6_557 ?
Ge1 Ho2 Ho2 96.90(2) 1_456 6_557 ?
Ge3 Ho2 Ho2 98.86(3) 1_545 6_557 ?
Ge3 Ho2 Ho2 52.70(3) 6_547 6_557 ?
Mg Ho2 Ho2 58.74(4) 6_556 6_557 ?
Mg Ho2 Ho2 138.61(4) 1_556 6_557 ?
Mg* Ho2 Ho2 65.182(17) 5_556 6_557 ?
Ho1 Ho2 Ho2 65.182(17) 5_556 6_557 ?
Ge3 Ho1 Ge1 89.94(5) 2_564 1_455 ?
Ge3 Ho1 Ge3 94.21(4) 2_564 1_545 ?
Ge1 Ho1 Ge3 149.29(3) 1_455 1_545 ?
Ge3 Ho1 Ge1 99.14(4) 2_564 6_556 ?
Ge1 Ho1 Ge1 96.59(4) 1_455 6_556 ?
Ge3 Ho1 Ge1 112.68(4) 1_545 6_556 ?
Ge3 Ho1 Ge3 115.29(4) 2_564 5_566 ?
Ge1 Ho1 Ge3 96.40(4) 1_455 5_566 ?
Ge3 Ho1 Ge3 54.53(3) 1_545 5_566 ?
Ge1 Ho1 Ge3 143.07(4) 6_556 5_566 ?
Ge3 Ho1 Ge2 149.66(3) 2_564 . ?
Ge1 Ho1 Ge2 100.16(5) 1_455 . ?
Ge3 Ho1 Ge2 91.45(5) 1_545 . ?
Ge1 Ho1 Ge2 51.56(3) 6_556 . ?
Ge3 Ho1 Ge2 92.11(4) 5_566 . ?
Ge3 Ho1 Mg 153.24(5) 2_564 6_556 ?
Ge1 Ho1 Mg 66.06(6) 1_455 6_556 ?
Ge3 Ho1 Mg 100.77(5) 1_545 6_556 ?
Ge1 Ho1 Mg 95.39(6) 6_556 6_556 ?
Ge3 Ho1 Mg 59.38(5) 5_566 6_556 ?
Ge2 Ho1 Mg 52.56(6) . 6_556 ?
Ge3 Ho1 Mg 59.38(5) 2_564 . ?
Ge1 Ho1 Mg 51.14(6) 1_455 . ?
Ge3 Ho1 Mg 150.96(4) 1_545 . ?
Ge1 Ho1 Mg 64.82(6) 6_556 . ?
Ge3 Ho1 Mg 144.71(5) 5_566 . ?
Ge2 Ho1 Mg 105.69(6) . . ?
Mg Ho1 Mg 108.27(6) 6_556 . ?
Ge3 Ho1 Ho1 117.38(2) 2_564 7_565 ?
Ge1 Ho1 Ho1 51.45(2) 1_455 7_565 ?
Ge3 Ho1 Ho1 145.28(3) 1_545 7_565 ?
Ge1 Ho1 Ho1 51.58(3) 6_556 7_565 ?
Ge3 Ho1 Ho1 116.10(2) 5_566 7_565 ?
Ge2 Ho1 Ho1 54.07(3) . 7_565 ?
Mg Ho1 Ho1 57.15(3) 6_556 7_565 ?
Mg Ho1 Ho1 58.04(3) . 7_565 ?
Ge3 Ho1 Mg* 117.38(2) 2_564 7_565 ?
Ge1 Ho1 Mg* 51.45(2) 1_455 7_565 ?
Ge3 Ho1 Mg* 145.28(3) 1_545 7_565 ?
Ge1 Ho1 Mg* 51.58(3) 6_556 7_565 ?
Ge3 Ho1 Mg* 116.10(2) 5_566 7_565 ?
Ge2 Ho1 Mg* 54.07(3) . 7_565 ?
Mg Ho1 Mg* 57.15(3) 6_556 7_565 ?
Mg Ho1 Mg* 58.04(3) . 7_565 ?
Ho1 Ho1 Mg* 0.000(17) 7_565 7_565 ?
Ge3 Ho1 Ho2 59.87(3) 2_564 5_556 ?
Ge1 Ho1 Ho2 101.57(4) 1_455 5_556 ?
Ge3 Ho1 Ho2 55.85(4) 1_545 5_556 ?
Ge1 Ho1 Ho2 151.84(2) 6_556 5_556 ?
Ge3 Ho1 Ho2 55.75(2) 5_566 5_556 ?
Ge2 Ho1 Ho2 142.78(2) . 5_556 ?
Mg Ho1 Ho2 111.58(5) 6_556 5_556 ?
Mg Ho1 Ho2 111.49(5) . 5_556 ?
Ho1 Ho1 Ho2 152.616(18) 7_565 5_556 ?
Mg* Ho1 Ho2 152.616(18) 7_565 5_556 ?
Ge3 Ho1 Ho2 105.96(4) 2_564 6_657 ?
Ge1 Ho1 Ho2 148.53(2) 1_455 6_657 ?
Ge3 Ho1 Ho2 58.10(2) 1_545 6_657 ?
Ge1 Ho1 Ho2 54.75(3) 6_556 6_657 ?
Ge3 Ho1 Ho2 100.76(4) 5_566 6_657 ?
Ge2 Ho1 Ho2 53.31(3) . 6_657 ?
Mg Ho1 Ho2 100.78(6) 6_556 6_657 ?
Mg Ho1 Ho2 114.36(6) . 6_657 ?
Ho1 Ho1 Ho2 97.146(9) 7_565 6_657 ?
Mg* Ho1 Ho2 97.146(9) 7_565 6_657 ?
Ho2 Ho1 Ho2 109.90(2) 5_556 6_657 ?
Ge3 Ge3 Mg* 134.52(4) 5_576 2_565 ?
Ge3 Ge3 Ho1 134.52(4) 5_576 2_565 ?
Mg* Ge3 Ho1 0.00(2) 2_565 2_565 ?
Ge3 Ge3 Mg* 64.19(3) 5_576 1_565 ?
Mg* Ge3 Mg* 145.71(3) 2_565 1_565 ?
Ho1 Ge3 Mg* 145.71(3) 2_565 1_565 ?
Ge3 Ge3 Ho1 64.19(3) 5_576 1_565 ?
Mg* Ge3 Ho1 145.71(3) 2_565 1_565 ?
Ho1 Ge3 Ho1 145.71(3) 2_565 1_565 ?
Mg* Ge3 Ho1 0.00(2) 1_565 1_565 ?
Ge3 Ge3 Mg* 61.29(4) 5_576 5_566 ?
Mg* Ge3 Mg* 80.18(4) 2_565 5_566 ?
Ho1 Ge3 Mg* 80.18(4) 2_565 5_566 ?
Mg* Ge3 Mg* 125.47(3) 1_565 5_566 ?
Ho1 Ge3 Mg* 125.47(3) 1_565 5_566 ?
Ge3 Ge3 Ho1 61.29(4) 5_576 5_566 ?
Mg* Ge3 Ho1 80.18(4) 2_565 5_566 ?
Ho1 Ge3 Ho1 80.18(4) 2_565 5_566 ?
Mg* Ge3 Ho1 125.47(3) 1_565 5_566 ?
Ho1 Ge3 Ho1 125.47(3) 1_565 5_566 ?
Mg* Ge3 Ho1 0.00(2) 5_566 5_566 ?
Ge3 Ge3 Ho2 134.22(5) 5_576 2_564 ?
Mg* Ge3 Ho2 90.08(4) 2_565 2_564 ?
Ho1 Ge3 Ho2 90.08(4) 2_565 2_564 ?
Mg* Ge3 Ho2 84.68(3) 1_565 2_564 ?
Ho1 Ge3 Ho2 84.68(3) 1_565 2_564 ?
Mg* Ge3 Ho2 136.15(4) 5_566 2_564 ?
Ho1 Ge3 Ho2 136.15(4) 5_566 2_564 ?
Ge3 Ge3 Ho2 64.91(3) 5_576 5_566 ?
Mg* Ge3 Ho2 136.90(4) 2_565 5_566 ?
Ho1 Ge3 Ho2 136.90(4) 2_565 5_566 ?
Mg* Ge3 Ho2 74.06(4) 1_565 5_566 ?
Ho1 Ge3 Ho2 74.06(4) 1_565 5_566 ?
Mg* Ge3 Ho2 83.34(4) 5_566 5_566 ?
Ho1 Ge3 Ho2 83.34(4) 5_566 5_566 ?
Ho2 Ge3 Ho2 75.08(4) 2_564 5_566 ?
Ge3 Ge3 Mg 110.73(6) 5_576 2_565 ?
Mg* Ge3 Mg 69.21(6) 2_565 2_565 ?
Ho1 Ge3 Mg 69.21(6) 2_565 2_565 ?
Mg* Ge3 Mg 138.51(7) 1_565 2_565 ?
Ho1 Ge3 Mg 138.51(7) 1_565 2_565 ?
Mg* Ge3 Mg 65.82(6) 5_566 2_565 ?
Ho1 Ge3 Mg 65.82(6) 5_566 2_565 ?
Ho2 Ge3 Mg 70.72(6) 2_564 2_565 ?
Ho2 Ge3 Mg 67.70(6) 5_566 2_565 ?
Ge3 Ge3 Ho2 64.26(3) 5_576 1_565 ?
Mg* Ge3 Ho2 82.76(5) 2_565 1_565 ?
Ho1 Ge3 Ho2 82.76(5) 2_565 1_565 ?
Mg* Ge3 Ho2 84.29(5) 1_565 1_565 ?
Ho1 Ge3 Ho2 84.29(5) 1_565 1_565 ?
Mg* Ge3 Ho2 72.79(4) 5_566 1_565 ?
Ho1 Ge3 Ho2 72.79(4) 5_566 1_565 ?
Ho2 Ge3 Ho2 148.54(2) 2_564 1_565 ?
Ho2 Ge3 Ho2 129.17(4) 5_566 1_565 ?
Mg Ge3 Ho2 132.87(6) 2_565 1_565 ?
Ge3 Ge3 Ho2 119.68(5) 5_576 6_667 ?
Mg* Ge3 Ho2 71.98(4) 2_565 6_667 ?
Ho1 Ge3 Ho2 71.98(4) 2_565 6_667 ?
Mg* Ge3 Ho2 73.78(3) 1_565 6_667 ?
Ho1 Ge3 Ho2 73.78(3) 1_565 6_667 ?
Mg* Ge3 Ho2 136.07(4) 5_566 6_667 ?
Ho1 Ge3 Ho2 136.07(4) 5_566 6_667 ?
Ho2 Ge3 Ho2 78.06(4) 2_564 6_667 ?
Ho2 Ge3 Ho2 139.50(2) 5_566 6_667 ?
Mg Ge3 Ho2 129.29(6) 2_565 6_667 ?
Ho2 Ge3 Ho2 70.59(4) 1_565 6_667 ?
Ge2 Ge1 Mg 117.99(8) 6_656 1_655 ?
Ge2 Ge1 Mg* 140.84(3) 6_656 7_665 ?
Mg Ge1 Mg* 74.09(6) 1_655 7_665 ?
Ge2 Ge1 Ho1 140.84(3) 6_656 7_665 ?
Mg Ge1 Ho1 74.09(6) 1_655 7_665 ?
Mg* Ge1 Ho1 0.000(18) 7_665 7_665 ?
Ge2 Ge1 Ho1 140.84(2) 6_656 1_655 ?
Mg Ge1 Ho1 74.09(6) 1_655 1_655 ?
Mg* Ge1 Ho1 77.10(5) 7_665 1_655 ?
Ho1 Ge1 Ho1 77.10(5) 7_665 1_655 ?
Ge2 Ge1 Mg* 140.84(2) 6_656 1_655 ?
Mg Ge1 Mg* 74.09(6) 1_655 1_655 ?
Mg* Ge1 Mg* 77.10(5) 7_665 1_655 ?
Ho1 Ge1 Mg* 77.10(5) 7_665 1_655 ?
Ho1 Ge1 Mg* 0.00(2) 1_655 1_655 ?
Ge2 Ge1 Mg* 67.61(4) 6_656 4 ?
Mg Ge1 Mg* 141.57(3) 1_655 4 ?
Mg* Ge1 Mg* 80.71(4) 7_665 4 ?
Ho1 Ge1 Mg* 80.71(4) 7_665 4 ?
Ho1 Ge1 Mg* 127.81(4) 1_655 4 ?
Mg* Ge1 Mg* 127.81(4) 1_655 4 ?
Ge2 Ge1 Ho1 67.61(4) 6_656 4 ?
Mg Ge1 Ho1 141.57(3) 1_655 4 ?
Mg* Ge1 Ho1 80.71(4) 7_665 4 ?
Ho1 Ge1 Ho1 80.71(4) 7_665 4 ?
Ho1 Ge1 Ho1 127.81(4) 1_655 4 ?
Mg* Ge1 Ho1 127.81(4) 1_655 4 ?
Mg* Ge1 Ho1 0.000(18) 4 4 ?
Ge2 Ge1 Mg* 67.61(4) 6_656 6_656 ?
Mg Ge1 Mg* 141.57(3) 1_655 6_656 ?
Mg* Ge1 Mg* 127.81(5) 7_665 6_656 ?
Ho1 Ge1 Mg* 127.81(5) 7_665 6_656 ?
Ho1 Ge1 Mg* 80.71(4) 1_655 6_656 ?
Mg* Ge1 Mg* 80.71(4) 1_655 6_656 ?
Mg* Ge1 Mg* 76.83(5) 4 6_656 ?
Ho1 Ge1 Mg* 76.83(5) 4 6_656 ?
Ge2 Ge1 Ho1 67.61(4) 6_656 6_656 ?
Mg Ge1 Ho1 141.57(3) 1_655 6_656 ?
Mg* Ge1 Ho1 127.81(5) 7_665 6_656 ?
Ho1 Ge1 Ho1 127.81(5) 7_665 6_656 ?
Ho1 Ge1 Ho1 80.71(4) 1_655 6_656 ?
Mg* Ge1 Ho1 80.71(4) 1_655 6_656 ?
Mg* Ge1 Ho1 76.83(5) 4 6_656 ?
Ho1 Ge1 Ho1 76.83(5) 4 6_656 ?
Mg* Ge1 Ho1 0.00(2) 6_656 6_656 ?
Ge2 Ge1 Ho2 64.84(3) 6_656 1_654 ?
Mg Ge1 Ho2 73.57(5) 1_655 1_654 ?
Mg* Ge1 Ho2 146.61(4) 7_665 1_654 ?
Ho1 Ge1 Ho2 146.61(4) 7_665 1_654 ?
Ho1 Ge1 Ho2 86.30(4) 1_655 1_654 ?
Mg* Ge1 Ho2 86.30(4) 1_655 1_654 ?
Mg* Ge1 Ho2 131.33(4) 4 1_654 ?
Ho1 Ge1 Ho2 131.33(4) 4 1_654 ?
Mg* Ge1 Ho2 76.33(3) 6_656 1_654 ?
Ho1 Ge1 Ho2 76.33(3) 6_656 1_654 ?
Ge2 Ge1 Ho2 64.84(3) 6_656 7_664 ?
Mg Ge1 Ho2 73.57(5) 1_655 7_664 ?
Mg* Ge1 Ho2 86.30(4) 7_665 7_664 ?
Ho1 Ge1 Ho2 86.30(4) 7_665 7_664 ?
Ho1 Ge1 Ho2 146.61(4) 1_655 7_664 ?
Mg* Ge1 Ho2 146.61(4) 1_655 7_664 ?
Mg* Ge1 Ho2 76.33(3) 4 7_664 ?
Ho1 Ge1 Ho2 76.33(3) 4 7_664 ?
Mg* Ge1 Ho2 131.34(4) 6_656 7_664 ?
Ho1 Ge1 Ho2 131.34(4) 6_656 7_664 ?
Ho2 Ge1 Ho2 92.38(5) 1_654 7_664 ?
Ge1 Ge2 Mg 115.77(8) 6_556 6_556 ?
Ge1 Ge2 Mg 115.66(8) 6_556 1_556 ?
Mg Ge2 Mg 128.57(9) 6_556 1_556 ?
Ge1 Ge2 Ho2 131.83(2) 6_556 . ?
Mg Ge2 Ho2 72.63(5) 6_556 . ?
Mg Ge2 Ho2 73.73(5) 1_556 . ?
Ge1 Ge2 Ho2 131.83(2) 6_556 7_565 ?
Mg Ge2 Ho2 72.63(5) 6_556 7_565 ?
Mg Ge2 Ho2 73.73(5) 1_556 7_565 ?
Ho2 Ge2 Ho2 96.33(5) . 7_565 ?
Ge1 Ge2 Mg* 60.83(4) 6_556 7_565 ?
Mg Ge2 Mg* 68.26(5) 6_556 7_565 ?
Mg Ge2 Mg* 142.55(3) 1_556 7_565 ?
Ho2 Ge2 Mg* 139.12(4) . 7_565 ?
Ho2 Ge2 Mg* 83.20(4) 7_565 7_565 ?
Ge1 Ge2 Ho1 60.83(4) 6_556 7_565 ?
Mg Ge2 Ho1 68.26(5) 6_556 7_565 ?
Mg Ge2 Ho1 142.55(3) 1_556 7_565 ?
Ho2 Ge2 Ho1 139.12(4) . 7_565 ?
Ho2 Ge2 Ho1 83.20(4) 7_565 7_565 ?
Mg* Ge2 Ho1 0.000(17) 7_565 7_565 ?
Ge1 Ge2 Ho1 60.83(4) 6_556 . ?
Mg Ge2 Ho1 68.26(5) 6_556 . ?
Mg Ge2 Ho1 142.55(3) 1_556 . ?
Ho2 Ge2 Ho1 83.20(4) . . ?
Ho2 Ge2 Ho1 139.12(4) 7_565 . ?
Mg* Ge2 Ho1 71.86(5) 7_565 . ?
Ho1 Ge2 Ho1 71.86(5) 7_565 . ?
Ge1 Ge2 Ho2 66.00(3) 6_556 6_657 ?
Mg Ge2 Ho2 132.33(3) 6_556 6_657 ?
Mg Ge2 Ho2 71.29(4) 1_556 6_657 ?
Ho2 Ge2 Ho2 74.56(4) . 6_657 ?
Ho2 Ge2 Ho2 145.01(4) 7_565 6_657 ?
Mg* Ge2 Ho2 125.85(3) 7_565 6_657 ?
Ho1 Ge2 Ho2 125.85(3) 7_565 6_657 ?
Ho1 Ge2 Ho2 74.39(3) . 6_657 ?
Ge1 Ge2 Ho2 66.00(3) 6_556 4_556 ?
Mg Ge2 Ho2 132.33(3) 6_556 4_556 ?
Mg Ge2 Ho2 71.29(4) 1_556 4_556 ?
Ho2 Ge2 Ho2 145.01(4) . 4_556 ?
Ho2 Ge2 Ho2 74.56(4) 7_565 4_556 ?
Mg* Ge2 Ho2 74.39(3) 7_565 4_556 ?
Ho1 Ge2 Ho2 74.39(3) 7_565 4_556 ?
Ho1 Ge2 Ho2 125.85(3) . 4_556 ?
Ho2 Ge2 Ho2 93.51(5) 6_657 4_556 ?
Ge1 Mg Ge2 177.78(12) 1_455 6_656 ?
Ge1 Mg Ge2 89.24(9) 1_455 1_554 ?
Ge2 Mg Ge2 88.54(9) 6_656 1_554 ?
Ge1 Mg Ge3 86.77(5) 1_455 2_564 ?
Ge2 Mg Ge3 93.47(5) 6_656 2_564 ?
Ge2 Mg Ge3 96.02(6) 1_554 2_564 ?
Ge1 Mg Ge3 86.77(5) 1_455 8_655 ?
Ge2 Mg Ge3 93.47(5) 6_656 8_655 ?
Ge2 Mg Ge3 96.02(6) 1_554 8_655 ?
Ge3 Mg Ge3 166.25(11) 2_564 8_655 ?
Ge1 Mg Mg* 122.53(9) 1_455 4 ?
Ge2 Mg Mg* 59.18(6) 6_656 4 ?
Ge2 Mg Mg* 130.72(8) 1_554 4 ?
Ge3 Mg Mg* 120.05(8) 2_564 4 ?
Ge3 Mg Mg* 54.80(3) 8_655 4 ?
Ge1 Mg Ho1 122.53(9) 1_455 4 ?
Ge2 Mg Ho1 59.18(6) 6_656 4 ?
Ge2 Mg Ho1 130.72(8) 1_554 4 ?
Ge3 Mg Ho1 120.05(8) 2_564 4 ?
Ge3 Mg Ho1 54.80(3) 8_655 4 ?
Mg* Mg Ho1 0.000(15) 4 4 ?
Ge1 Mg Mg* 122.53(9) 1_455 6_656 ?
Ge2 Mg Mg* 59.18(6) 6_656 6_656 ?
Ge2 Mg Mg* 130.72(8) 1_554 6_656 ?
Ge3 Mg Mg* 54.80(3) 2_564 6_656 ?
Ge3 Mg Mg* 120.05(8) 8_655 6_656 ?
Mg* Mg Mg* 65.71(7) 4 6_656 ?
Ho1 Mg Mg* 65.71(7) 4 6_656 ?
Ge1 Mg Ho1 122.53(9) 1_455 6_656 ?
Ge2 Mg Ho1 59.18(6) 6_656 6_656 ?
Ge2 Mg Ho1 130.72(8) 1_554 6_656 ?
Ge3 Mg Ho1 54.80(3) 2_564 6_656 ?
Ge3 Mg Ho1 120.05(8) 8_655 6_656 ?
Mg* Mg Ho1 65.71(7) 4 6_656 ?
Ho1 Mg Ho1 65.71(7) 4 6_656 ?
Mg* Mg Ho1 0.000(15) 6_656 6_656 ?
Ge1 Mg Mg* 54.77(5) 1_455 7_565 ?
Ge2 Mg Mg* 126.91(8) 6_656 7_565 ?
Ge2 Mg Mg* 127.91(8) 1_554 7_565 ?
Ge3 Mg Mg* 115.30(8) 2_564 7_565 ?
Ge3 Mg Mg* 51.41(3) 8_655 7_565 ?
Mg* Mg Mg* 67.76(6) 4 7_565 ?
Ho1 Mg Mg* 67.76(6) 4 7_565 ?
Mg* Mg Mg* 101.30(9) 6_656 7_565 ?
Ho1 Mg Mg* 101.30(9) 6_656 7_565 ?
Ge1 Mg Ho1 54.77(5) 1_455 7_565 ?
Ge2 Mg Ho1 126.91(8) 6_656 7_565 ?
Ge2 Mg Ho1 127.91(8) 1_554 7_565 ?
Ge3 Mg Ho1 115.30(8) 2_564 7_565 ?
Ge3 Mg Ho1 51.41(3) 8_655 7_565 ?
Mg* Mg Ho1 67.76(6) 4 7_565 ?
Ho1 Mg Ho1 67.76(6) 4 7_565 ?
Mg* Mg Ho1 101.30(9) 6_656 7_565 ?
Ho1 Mg Ho1 101.30(9) 6_656 7_565 ?
Mg* Mg Ho1 0.000(15) 7_565 7_565 ?

loop_
_geom_bond_atom_site_label_1
_geom_bond_atom_site_label_2
_geom_bond_distance
_geom_bond_site_symmetry_2
_geom_bond_publ_flag
Ho2 Ge3 2.9372(14) 2_565 ?
Ho2 Ge2 2.9898(13) . ?
Ho2 Ge2 3.0582(14) 6_557 ?
Ho2 Ge3 3.0732(16) 5_566 ?
Ho2 Ge1 3.0868(15) 1_456 ?
Ho2 Ge3 3.0899(13) 1_545 ?
Ho2 Ge3 3.2474(14) 6_547 ?
Ho2 Mg 3.427(3) 6_556 ?
Ho2 Mg 3.484(3) 1_556 ?
Ho2 Mg* 3.5705(18) 5_556 ?
Ho2 Ho1 3.5705(18) 5_556 ?
Ho2 Ho2 3.664(2) 6_557 ?
Ho1 Ge3 2.7965(13) 2_564 ?
Ho1 Ge1 2.8413(13) 1_455 ?
Ho1 Ge3 2.8483(15) 1_545 ?
Ho1 Ge1 2.8497(14) 6_556 ?
Ho1 Ge3 2.9237(14) 5_566 ?
Ho1 Ge2 3.0175(15) . ?
Ho1 Mg 3.264(3) 6_556 ?
Ho1 Mg 3.345(3) . ?
Ho1 Ho1 3.541(2) 7_565 ?
Ho1 Mg* 3.541(2) 7_565 ?
Ho1 Ho2 3.5705(18) 5_556 ?
Ho1 Ho2 3.6730(16) 6_657 ?
Ge3 Ge3 2.6449(18) 5_576 ?
Ge3 Mg* 2.7965(14) 2_565 ?
Ge3 Ho1 2.7965(14) 2_565 ?
Ge3 Mg* 2.8483(15) 1_565 ?
Ge3 Ho1 2.8483(15) 1_565 ?
Ge3 Mg* 2.9237(14) 5_566 ?
Ge3 Ho1 2.9237(14) 5_566 ?
Ge3 Ho2 2.9372(14) 2_564 ?
Ge3 Ho2 3.0732(16) 5_566 ?
Ge3 Mg 3.079(2) 2_565 ?
Ge3 Ho2 3.0899(13) 1_565 ?
Ge3 Ho2 3.2474(14) 6_667 ?
Ge1 Ge2 2.5563(16) 6_656 ?
Ge1 Mg 2.709(3) 1_655 ?
Ge1 Mg* 2.8412(13) 7_665 ?
Ge1 Ho1 2.8412(13) 7_665 ?
Ge1 Ho1 2.8413(13) 1_655 ?
Ge1 Mg* 2.8413(13) 1_655 ?
Ge1 Mg* 2.8496(14) 4 ?
Ge1 Ho1 2.8496(14) 4 ?
Ge1 Mg* 2.8497(14) 6_656 ?
Ge1 Ho1 2.8497(14) 6_656 ?
Ge1 Ho2 3.0868(15) 1_654 ?
Ge1 Ho2 3.0869(15) 7_664 ?
Ge2 Ge1 2.5563(17) 6_556 ?
Ge2 Mg 2.790(3) 6_556 ?
Ge2 Mg 2.812(3) 1_556 ?
Ge2 Ho2 2.9898(13) 7_565 ?
Ge2 Mg* 3.0175(15) 7_565 ?
Ge2 Ho1 3.0175(15) 7_565 ?
Ge2 Ho2 3.0582(14) 6_657 ?
Ge2 Ho2 3.0582(14) 4_556 ?
Mg Ge1 2.709(3) 1_455 ?
Mg Ge2 2.790(3) 6_656 ?
Mg Ge2 2.812(3) 1_554 ?
Mg Ge3 3.0789(19) 2_564 ?
Mg Ge3 3.0790(19) 8_655 ?
Mg Mg* 3.264(3) 4 ?
Mg Ho1 3.264(3) 4 ?
Mg Mg* 3.264(3) 6_656 ?
Mg Ho1 3.264(3) 6_656 ?
Mg Mg* 3.345(3) 7_565 ?
Mg Ho1 3.345(3) 7_565 ?
